data_2214586
loop_
_publ_author_name
'Vr\'abel, Viktor'
'\<Svorc, \<Lubom\'ir'
'Juristov\'a, Nade\<zda'
'Miklovi\<c, Jozef'
'Ko\<z\'i\<sek, Jozef'

_publ_section_title
;
 Tetra-\m-acetato-bis[(benzofuro[3,2-<i>c</i>]pyridine)copper(II)]
;
_journal_coeditor_code CI2409
_journal_issue 8
_journal_name_full 'Acta Crystallographica Section E'
_journal_page_first m2112
_journal_page_last m2113
_journal_paper_doi 10.1107/S1600536807032242
_journal_volume 63
_journal_year 2007
_chemical_formula_iupac '[Cu2 (C2 H3 O2)4 (C11 H7 N O)2]'
_chemical_formula_moiety 'C30 H26 Cu2 N2 O10'
_chemical_formula_sum 'C30 H26 Cu2 N2 O10'
_chemical_formula_weight 701.60
_chemical_name_systematic
;
Tetra-\m-acetato-bis[(benzofuro[3,2-<i>c</i>]pyridine)copper(II)]
;
_space_group_IT_number 61
_symmetry_cell_setting orthorhombic
_symmetry_space_group_name_Hall '-P 2ac 2ab'
_symmetry_space_group_name_H-M 'P b c a'
_atom_sites_solution_hydrogens geom
_atom_sites_solution_primary direct
_atom_sites_solution_secondary difmap
_audit_creation_method SHELXL-97
_cell_angle_alpha 90.00
_cell_angle_beta 90.00
_cell_angle_gamma 90.00
_cell_formula_units_Z 4
_cell_length_a 13.6706(2)
_cell_length_b 8.23360(10)
_cell_length_c 27.7541(4)
_cell_measurement_reflns_used 22540
_cell_measurement_temperature 298(2)
_cell_measurement_theta_max 27.00
_cell_measurement_theta_min 2.93
_cell_volume 3123.95(7)
_computing_cell_refinement
;
CrysAlis RED (Oxford Diffraction, 2006)
;
_computing_data_collection
;
CrysAlis CCD (Oxford Diffraction, 2006)
;
_computing_data_reduction
;
CrysAlis RED
;
_computing_molecular_graphics 'DIAMOND (Brandenburg, 2001)'
_computing_publication_material 'enCIFer (Allen <i>et al.</i>,  2004)'
_computing_structure_refinement 'SHELXL97 (Sheldrick, 1997)'
_computing_structure_solution 'SHELXS97 (Sheldrick, 1997)'
_diffrn_ambient_temperature 298(2)
_diffrn_measured_fraction_theta_full 0.997
_diffrn_measured_fraction_theta_max 0.997
_diffrn_measurement_device_type 'Oxford Diffraction Gemini R CCD'
_diffrn_measurement_method
;
Rotation method data acquisition using \w and \f
;
_diffrn_radiation_monochromator graphite
_diffrn_radiation_source 'fine-focus sealed tube'
_diffrn_radiation_type MoK\a
_diffrn_radiation_wavelength 0.71073
_diffrn_reflns_av_R_equivalents 0.0285
_diffrn_reflns_av_sigmaI/netI 0.0110
_diffrn_reflns_limit_h_max 17
_diffrn_reflns_limit_h_min -17
_diffrn_reflns_limit_k_max 10
_diffrn_reflns_limit_k_min -10
_diffrn_reflns_limit_l_max 34
_diffrn_reflns_limit_l_min -34
_diffrn_reflns_number 65563
_diffrn_reflns_theta_full 26.37
_diffrn_reflns_theta_max 26.37
_diffrn_reflns_theta_min 4.12
_diffrn_standards_number 0
_exptl_absorpt_coefficient_mu 1.419
_exptl_absorpt_correction_T_max 0.785
_exptl_absorpt_correction_T_min 0.542
_exptl_absorpt_correction_type analytical
_exptl_absorpt_process_details '(Clark & Reid, 1995)'
_exptl_crystal_colour blue-green
_exptl_crystal_density_diffrn 1.492
_exptl_crystal_density_method 'not measured'
_exptl_crystal_description Block
_exptl_crystal_F_000 1432
_exptl_crystal_size_max 0.423
_exptl_crystal_size_mid 0.293
_exptl_crystal_size_min 0.171
_refine_diff_density_max 0.476
_refine_diff_density_min -0.323
_refine_ls_extinction_method none
_refine_ls_goodness_of_fit_ref 1.093
_refine_ls_hydrogen_treatment constr
_refine_ls_matrix_type full
_refine_ls_number_parameters 201
_refine_ls_number_reflns 3185
_refine_ls_number_restraints 0
_refine_ls_restrained_S_all 1.093
_refine_ls_R_factor_all 0.0454
_refine_ls_R_factor_gt 0.0342
_refine_ls_shift/su_max 0.002
_refine_ls_shift/su_mean 0.000
_refine_ls_structure_factor_coef Fsqd
_refine_ls_weighting_details 'calc w=1/[\s^2^(Fo^2^)+(0.0323P)^2^+2.9514P] where P=(Fo^2^+2Fc^2^)/3'
_refine_ls_weighting_scheme calc
_refine_ls_wR_factor_gt 0.0910
_refine_ls_wR_factor_ref 0.1032
_reflns_number_gt 2574
_reflns_number_total 3185
_reflns_threshold_expression I>2\s(I)
_cod_data_source_file ci2409.cif
_cod_data_source_block I
_cod_depositor_comments
;
The following automatic conversions were performed:
'_symmetry_cell_setting' value 'Orthorhombic' changed to 'orthorhombic'
according to '/home/saulius/struct/CIF-dictionaries/cif_core.dic'
dictionary named 'cif_core.dic' version 2.4.1 from 2010-06-29.

Automatic conversion script
Id: cif_fix_enum 1527 2010-12-29 10:47:43Z saulius 

The following automatic conversions were performed:

'_symmetry_cell_setting' value 'Orthorhombic' changed to
'orthorhombic' according to
/home/saulius/struct/CIF-dictionaries/cif_core.dic dictionary named
'cif_core.dic' version 2.4.1 from 2010-06-29.

Automatic conversion script
Id: cif_fix_values 1715 2011-07-08 13:25:40Z adriana 
;
_cod_database_code 2214586
_cod_database_fobs_code 2214586

loop_
_symmetry_equiv_pos_as_xyz
'x, y, z'
'-x+1/2, -y, z+1/2'
'x+1/2, -y+1/2, -z'
'-x, y+1/2, -z+1/2'
'-x, -y, -z'
'x-1/2, y, -z-1/2'
'-x-1/2, y-1/2, z'
'x, -y-1/2, z-1/2'

loop_
_atom_site_type_symbol
_atom_site_label
_atom_site_fract_x
_atom_site_fract_y
_atom_site_fract_z
_atom_site_U_iso_or_equiv
_atom_site_adp_type
_atom_site_calc_flag
_atom_site_refinement_flags
_atom_site_occupancy
C C2 0.70235(19) 0.2627(3) 0.40930(10) 0.0478(6) Uani d . 1
H H2A 0.7306 0.2572 0.4397 0.057 Uiso calc R 1
C C3 0.7556(2) 0.3325(4) 0.37304(10) 0.0565(7) Uani d . 1
H H3A 0.8180 0.3743 0.3781 0.068 Uiso calc R 1
C C5 0.6905(4) 0.4181(6) 0.20420(14) 0.1018(15) Uani d . 1
H H5A 0.7467 0.4678 0.1925 0.122 Uiso calc R 1
C C6 0.6130(4) 0.3843(7) 0.17489(14) 0.1127(18) Uani d . 1
H H6A 0.6168 0.4113 0.1424 0.135 Uiso calc R 1
C C7 0.5302(4) 0.3122(7) 0.19172(14) 0.1055(16) Uani d . 1
H H7A 0.4791 0.2917 0.1705 0.127 Uiso calc R 1
C C8 0.5200(3) 0.2682(6) 0.23994(12) 0.0854(12) Uani d . 1
H H8A 0.4631 0.2194 0.2512 0.103 Uiso calc R 1
C C9 0.5702(2) 0.2094(3) 0.36038(9) 0.0459(6) Uani d . 1
H H9A 0.5070 0.1697 0.3564 0.055 Uiso calc R 1
C C10 0.7114(2) 0.3368(4) 0.32895(10) 0.0537(7) Uani d . 1
C C11 0.6812(3) 0.3746(5) 0.25224(12) 0.0747(10) Uani d . 1
C C12 0.5977(2) 0.2997(4) 0.27031(10) 0.0628(8) Uani d . 1
C C13 0.6181(2) 0.2743(4) 0.32132(9) 0.0487(6) Uani d . 1
C C15 0.6669(2) -0.0453(4) 0.53715(10) 0.0517(7) Uani d . 1
C C17 0.7680(2) -0.0657(5) 0.55807(13) 0.0756(10) Uani d . 1
H H17A 0.7629 -0.0931 0.5916 0.113 Uiso calc R 1
H H17B 0.8037 0.0341 0.5547 0.113 Uiso calc R 1
H H17C 0.8017 -0.1508 0.5413 0.113 Uiso calc R 1
C C19 0.51878(19) -0.2616(3) 0.45388(9) 0.0432(6) Uani d . 1
C C21 0.5319(3) -0.4195(3) 0.42755(13) 0.0645(9) Uani d . 1
H H21A 0.4842 -0.4275 0.4023 0.097 Uiso calc R 1
H H21B 0.5235 -0.5082 0.4496 0.097 Uiso calc R 1
H H21C 0.5964 -0.4239 0.4139 0.097 Uiso calc R 1
N N1 0.61150(15) 0.2016(2) 0.40376(7) 0.0403(5) Uani d . 1
O O4 0.75112(18) 0.3981(3) 0.28729(8) 0.0785(7) Uani d . 1
O O14 0.66150(14) 0.0289(3) 0.49771(7) 0.0605(5) Uani d . 1
O O16 0.59648(15) -0.1010(3) 0.56013(7) 0.0599(5) Uani d . 1
O O18 0.54378(14) -0.1354(2) 0.43235(7) 0.0528(5) Uani d . 1
O O20 0.48062(16) -0.2675(2) 0.49478(7) 0.0548(5) Uani d . 1
Cu Cu1 0.53871(2) 0.07893(4) 0.463419(10) 0.03838(14) Uani d . 1

loop_
_atom_site_aniso_label
_atom_site_aniso_U_11
_atom_site_aniso_U_22
_atom_site_aniso_U_33
_atom_site_aniso_U_12
_atom_site_aniso_U_13
_atom_site_aniso_U_23
C2 0.0516(14) 0.0546(15) 0.0371(13) 0.0007(12) -0.0041(11) -0.0014(11)
C3 0.0459(14) 0.073(2) 0.0507(16) -0.0091(14) -0.0022(13) 0.0041(14)
C5 0.112(3) 0.143(4) 0.051(2) 0.019(3) 0.017(2) 0.037(2)
C6 0.130(4) 0.169(5) 0.040(2) 0.041(4) 0.001(2) 0.027(3)
C7 0.125(4) 0.148(5) 0.043(2) 0.022(3) -0.025(2) 0.007(3)
C8 0.096(3) 0.114(3) 0.046(2) 0.002(2) -0.0189(18) 0.005(2)
C9 0.0458(13) 0.0538(15) 0.0381(14) -0.0032(12) -0.0015(11) 0.0009(11)
C10 0.0533(15) 0.0664(18) 0.0415(15) -0.0018(13) 0.0043(12) 0.0073(13)
C11 0.081(2) 0.099(3) 0.0434(17) 0.005(2) 0.0041(16) 0.0211(17)
C12 0.072(2) 0.078(2) 0.0377(15) 0.0072(17) -0.0059(14) 0.0064(14)
C13 0.0539(15) 0.0585(16) 0.0338(13) 0.0033(13) -0.0016(11) 0.0030(11)
C15 0.0570(17) 0.0584(16) 0.0396(15) 0.0185(14) -0.0043(12) -0.0090(12)
C17 0.0528(18) 0.106(3) 0.068(2) 0.0206(18) -0.0119(16) -0.004(2)
C19 0.0480(13) 0.0389(13) 0.0428(15) 0.0084(11) 0.0091(11) -0.0001(11)
C21 0.092(2) 0.0427(16) 0.0593(19) 0.0002(14) 0.0242(17) -0.0096(13)
N1 0.0463(11) 0.0432(11) 0.0315(10) 0.0019(9) 0.0000(9) -0.0002(8)
O4 0.0671(14) 0.115(2) 0.0535(13) -0.0139(13) 0.0089(12) 0.0285(13)
O14 0.0484(11) 0.0798(14) 0.0534(12) 0.0052(10) -0.0035(9) 0.0102(11)
O16 0.0558(12) 0.0810(15) 0.0428(11) 0.0132(10) -0.0063(9) 0.0065(10)
O18 0.0747(13) 0.0408(10) 0.0427(11) -0.0008(9) 0.0190(9) -0.0060(8)
O20 0.0849(14) 0.0396(10) 0.0399(10) -0.0005(9) 0.0170(10) -0.0027(8)
Cu1 0.0451(2) 0.0407(2) 0.02941(19) 0.00430(12) 0.00409(12) 0.00026(12)

loop_
_atom_type_symbol
_atom_type_description
_atom_type_scat_dispersion_real
_atom_type_scat_dispersion_imag
_atom_type_scat_source
C C 0.0033 0.0016 'International Tables Vol C Tables 4.2.6.8 and 6.1.1.4'
H H 0.0000 0.0000 'International Tables Vol C Tables 4.2.6.8 and 6.1.1.4'
N N 0.0061 0.0033 'International Tables Vol C Tables 4.2.6.8 and 6.1.1.4'
O O 0.0106 0.0060 'International Tables Vol C Tables 4.2.6.8 and 6.1.1.4'
Cu Cu 0.3201 1.2651 'International Tables Vol C Tables 4.2.6.8 and 6.1.1.4'

loop_
_geom_angle_atom_site_label_1
_geom_angle_atom_site_label_2
_geom_angle_atom_site_label_3
_geom_angle_site_symmetry_1
_geom_angle_site_symmetry_3
_geom_angle
N1 C2 C3 . . 124.3(2)
N1 C2 H2A . . 117.9
C3 C2 H2A . . 117.9
C10 C3 C2 . . 115.7(3)
C10 C3 H3A . . 122.1
C2 C3 H3A . . 122.1
C6 C5 C11 . . 116.8(4)
C6 C5 H5A . . 121.6
C11 C5 H5A . . 121.6
C7 C6 C5 . . 122.0(4)
C7 C6 H6A . . 119.0
C5 C6 H6A . . 119.0
C6 C7 C8 . . 121.8(4)
C6 C7 H7A . . 119.1
C8 C7 H7A . . 119.1
C12 C8 C7 . . 117.4(4)
C12 C8 H8A . . 121.3
C7 C8 H8A . . 121.3
N1 C9 C13 . . 122.0(2)
N1 C9 H9A . . 119.0
C13 C9 H9A . . 119.0
C3 C10 O4 . . 126.1(3)
C3 C10 C13 . . 122.2(3)
O4 C10 C13 . . 111.7(2)
O4 C11 C5 . . 125.4(4)
O4 C11 C12 . . 112.2(3)
C5 C11 C12 . . 122.4(4)
C8 C12 C11 . . 119.7(3)
C8 C12 C13 . . 135.5(3)
C11 C12 C13 . . 104.9(3)
C9 C13 C10 . . 117.4(2)
C9 C13 C12 . . 136.9(3)
C10 C13 C12 . . 105.7(3)
O16 C15 O14 . . 125.6(3)
O16 C15 C17 . . 118.1(3)
O14 C15 C17 . . 116.3(3)
C15 C17 H17A . . 109.5
C15 C17 H17B . . 109.5
H17A C17 H17B . . 109.5
C15 C17 H17C . . 109.5
H17A C17 H17C . . 109.5
H17B C17 H17C . . 109.5
O18 C19 O20 . . 125.6(2)
O18 C19 C21 . . 117.1(2)
O20 C19 C21 . . 117.2(2)
C19 C21 H21A . . 109.5
C19 C21 H21B . . 109.5
H21A C21 H21B . . 109.5
C19 C21 H21C . . 109.5
H21A C21 H21C . . 109.5
H21B C21 H21C . . 109.5
C9 N1 C2 . . 118.4(2)
C9 N1 Cu1 . . 121.04(17)
C2 N1 Cu1 . . 120.44(17)
C10 O4 C11 . . 105.6(2)
C15 O14 Cu1 . . 124.9(2)
C15 O16 Cu1 . 5_656 121.51(18)
C19 O18 Cu1 . . 121.90(16)
C19 O20 Cu1 . 5_656 124.31(18)
O20 Cu1 O18 5_656 . 167.88(8)
O20 Cu1 O16 5_656 5_656 89.82(9)
O18 Cu1 O16 . 5_656 88.29(9)
O20 Cu1 O14 5_656 . 89.69(10)
O18 Cu1 O14 . . 89.67(9)
O16 Cu1 O14 5_656 . 167.97(9)
O20 Cu1 N1 5_656 . 98.31(8)
O18 Cu1 N1 . . 93.81(8)
O16 Cu1 N1 5_656 . 97.68(8)
O14 Cu1 N1 . . 94.29(8)
O20 Cu1 Cu1 5_656 5_656 83.12(6)
O18 Cu1 Cu1 . 5_656 84.80(6)
O16 Cu1 Cu1 5_656 5_656 85.65(6)
O14 Cu1 Cu1 . 5_656 82.35(6)
N1 Cu1 Cu1 . 5_656 176.36(6)

loop_
_geom_bond_atom_site_label_1
_geom_bond_atom_site_label_2
_geom_bond_site_symmetry_2
_geom_bond_distance
C2 N1 . 1.349(3)
C2 C3 . 1.369(4)
C2 H2A . 0.93
C3 C10 . 1.365(4)
C3 H3A . 0.93
C5 C6 . 1.364(7)
C5 C11 . 1.386(5)
C5 H5A . 0.93
C6 C7 . 1.360(7)
C6 H6A . 0.93
C7 C8 . 1.393(6)
C7 H7A . 0.93
C8 C12 . 1.381(5)
C8 H8A . 0.93
C9 N1 . 1.331(3)
C9 C13 . 1.375(4)
C9 H9A . 0.93
C10 O4 . 1.373(3)
C10 C13 . 1.392(4)
C11 O4 . 1.377(4)
C11 C12 . 1.391(5)
C12 C13 . 1.458(4)
C15 O16 . 1.242(4)
C15 O14 . 1.256(3)
C15 C17 . 1.509(4)
C17 H17A . 0.96
C17 H17B . 0.96
C17 H17C . 0.96
C19 O18 . 1.246(3)
C19 O20 . 1.250(3)
C19 C21 . 1.503(4)
C21 H21A . 0.96
C21 H21B . 0.96
C21 H21C . 0.96
N1 Cu1 . 2.180(2)
O14 Cu1 . 1.9731(19)
O16 Cu1 5_656 1.969(2)
O18 Cu1 . 1.9650(19)
O20 Cu1 5_656 1.9562(19)
Cu1 O20 5_656 1.9562(19)
Cu1 O16 5_656 1.969(2)
Cu1 Cu1 5_656 2.6330(6)

loop_
_geom_torsion_atom_site_label_1
_geom_torsion_atom_site_label_2
_geom_torsion_atom_site_label_3
_geom_torsion_atom_site_label_4
_geom_torsion_site_symmetry_4
_geom_torsion
N1 C2 C3 C10 . -0.5(5)
C11 C5 C6 C7 . 0.3(8)
C5 C6 C7 C8 . -0.2(9)
C6 C7 C8 C12 . -0.4(8)
C2 C3 C10 O4 . -178.9(3)
C2 C3 C10 C13 . 0.0(5)
C6 C5 C11 O4 . 179.9(4)
C6 C5 C11 C12 . 0.1(7)
C7 C8 C12 C11 . 0.8(6)
C7 C8 C12 C13 . -179.7(4)
O4 C11 C12 C8 . 179.5(3)
C5 C11 C12 C8 . -0.7(6)
O4 C11 C12 C13 . -0.1(4)
C5 C11 C12 C13 . 179.6(4)
N1 C9 C13 C10 . -1.8(4)
N1 C9 C13 C12 . 178.7(3)
C3 C10 C13 C9 . 1.1(5)
O4 C10 C13 C9 . -179.9(3)
C3 C10 C13 C12 . -179.3(3)
O4 C10 C13 C12 . -0.2(4)
C8 C12 C13 C9 . 0.1(7)
C11 C12 C13 C9 . 179.7(4)
C8 C12 C13 C10 . -179.4(4)
C11 C12 C13 C10 . 0.2(4)
C13 C9 N1 C2 . 1.4(4)
C13 C9 N1 Cu1 . -174.6(2)
C3 C2 N1 C9 . -0.2(4)
C3 C2 N1 Cu1 . 175.8(2)
C3 C10 O4 C11 . 179.2(3)
C13 C10 O4 C11 . 0.2(4)
C5 C11 O4 C10 . -179.8(4)
C12 C11 O4 C10 . 0.0(4)
O16 C15 O14 Cu1 . 1.4(4)
C17 C15 O14 Cu1 . -177.9(2)
O14 C15 O16 Cu1 5_656 0.0(4)
C17 C15 O16 Cu1 5_656 179.2(2)
O20 C19 O18 Cu1 . 6.5(4)
C21 C19 O18 Cu1 . -176.2(2)
O18 C19 O20 Cu1 5_656 -5.3(4)
C21 C19 O20 Cu1 5_656 177.4(2)
C19 O18 Cu1 O20 5_656 -8.4(6)
C19 O18 Cu1 O16 5_656 -89.6(2)
C19 O18 Cu1 O14 . 78.5(2)
C19 O18 Cu1 N1 . 172.8(2)
C19 O18 Cu1 Cu1 5_656 -3.8(2)
C15 O14 Cu1 O20 5_656 81.6(2)
C15 O14 Cu1 O18 . -86.3(2)
C15 O14 Cu1 O16 5_656 -6.1(6)
C15 O14 Cu1 N1 . 179.9(2)
C15 O14 Cu1 Cu1 5_656 -1.5(2)
C9 N1 Cu1 O20 5_656 -115.6(2)
C2 N1 Cu1 O20 5_656 68.5(2)
C9 N1 Cu1 O18 . 64.1(2)
C2 N1 Cu1 O18 . -111.78(19)
C9 N1 Cu1 O16 5_656 -24.6(2)
C2 N1 Cu1 O16 5_656 159.43(19)
C9 N1 Cu1 O14 . 154.1(2)
C2 N1 Cu1 O14 . -21.8(2)
C9 N1 Cu1 Cu1 5_656 131.5(8)
C2 N1 Cu1 Cu1 5_656 -44.4(10)
